data_8106084
loop_
_publ_author_name
'Kirca, Ba\,sak Ko\,sar'

_publ_section_title
;
 The crystal structure of
 (E)-4-(3-ethoxy-2-hydroxybenzylideneamino)benzoic acid, C16H15NO4
;
_journal_issue 1
_journal_name_full 'Zeitschrift f\"ur Kristallographie - New Crystal Structures'
_journal_page_first 157
_journal_page_last 158
_journal_paper_doi 10.1515/ncrs-2017-0276
_journal_volume 233
_journal_year 2018
_chemical_formula_moiety 'C16 H15 N O4'
_chemical_formula_sum 'C16 H15 N O4'
_chemical_formula_weight 285.29
_chemical_name_systematic
;
(<i>E</i>)-4-(3-ethoxy-2-hydroxybenzylideneamino)benzoic acid
;
_space_group_crystal_system triclinic
_space_group_IT_number 2
_space_group_name_Hall '-P 1'
_space_group_name_H-M_alt 'P -1'
_atom_sites_solution_hydrogens geom
_atom_sites_solution_primary direct
_atom_sites_solution_secondary difmap
_audit_creation_method SHELXL-97
_cell_angle_alpha 83.718(6)
_cell_angle_beta 84.805(6)
_cell_angle_gamma 78.648(6)
_cell_formula_units_Z 2
_cell_length_a 4.9960(4)
_cell_length_b 6.9139(5)
_cell_length_c 20.7650(15)
_cell_measurement_reflns_used 6628
_cell_measurement_temperature 293(2)
_cell_measurement_theta_max 27.96
_cell_measurement_theta_min 1.98
_cell_volume 697.25(9)
_computing_cell_refinement 'X-AREA v1.18 [1]'
_computing_data_collection 'X-AREA v1.18 [1]'
_computing_data_reduction 'X-RED v1.04 [1]'
_computing_molecular_graphics 'ORTEP-3 v1.076 [3]'
_computing_publication_material 'WinGX v1.64.05 [4]'
_computing_structure_refinement 'SHELXL97 [2]'
_computing_structure_solution 'SHELXS97 [2]'
_diffrn_ambient_temperature 293(2)
_diffrn_detector 'CCD plate'
_diffrn_detector_area_resol_mean 6.67
_diffrn_detector_type EOS
_diffrn_measured_fraction_theta_full 1.000
_diffrn_measured_fraction_theta_max 1.000
_diffrn_measurement_device 'four-circle diffractometer'
_diffrn_measurement_device_type 'STOE IPDS 2'
_diffrn_measurement_method '\w scans'
_diffrn_radiation_monochromator graphite
_diffrn_radiation_probe x-ray
_diffrn_radiation_type 'Mo K\a'
_diffrn_radiation_wavelength 0.71073
_diffrn_reflns_av_R_equivalents 0.1413
_diffrn_reflns_av_unetI/netI 0.1415
_diffrn_reflns_Laue_measured_fraction_full 1.000
_diffrn_reflns_Laue_measured_fraction_max 1.000
_diffrn_reflns_limit_h_max 6
_diffrn_reflns_limit_h_min -6
_diffrn_reflns_limit_k_max 8
_diffrn_reflns_limit_k_min -8
_diffrn_reflns_limit_l_max 25
_diffrn_reflns_limit_l_min -25
_diffrn_reflns_number 7346
_diffrn_reflns_point_group_measured_fraction_full 1.000
_diffrn_reflns_point_group_measured_fraction_max 1.000
_diffrn_reflns_theta_full 25.99
_diffrn_reflns_theta_max 25.99
_diffrn_reflns_theta_min 1.98
_diffrn_source 'fine-focus sealed tube'
_exptl_absorpt_coefficient_mu 0.098
_exptl_absorpt_correction_T_max 0.9954
_exptl_absorpt_correction_T_min 0.9599
_exptl_absorpt_correction_type integration
_exptl_crystal_colour brown
_exptl_crystal_density_diffrn 1.359
_exptl_crystal_description needle
_exptl_crystal_F_000 300
_exptl_crystal_size_max 0.760
_exptl_crystal_size_mid 0.297
_exptl_crystal_size_min 0.030
_refine_diff_density_max 0.210
_refine_diff_density_min -0.136
_refine_diff_density_rms 0.051
_refine_ls_extinction_method none
_refine_ls_goodness_of_fit_ref 0.931
_refine_ls_hydrogen_treatment mixed
_refine_ls_matrix_type full
_refine_ls_number_parameters 198
_refine_ls_number_reflns 2710
_refine_ls_number_restraints 2
_refine_ls_restrained_S_all 0.934
_refine_ls_R_factor_all 0.1039
_refine_ls_R_factor_gt 0.0480
_refine_ls_shift/su_max 0.000
_refine_ls_shift/su_mean 0.000
_refine_ls_structure_factor_coef Fsqd
_refine_ls_weighting_details 'calc w=1/[\s^2^(Fo^2^)+(0.0394P)^2^+0.0000P] where P=(Fo^2^+2Fc^2^)/3'
_refine_ls_weighting_scheme calc
_refine_ls_wR_factor_gt 0.0838
_refine_ls_wR_factor_ref 0.0988
_reflns_number_gt 1509
_reflns_number_total 2710
_reflns_threshold_expression 'I > 2\s(I)'
_cod_data_source_file suppl_ncrs-2017-0276_suppl.cif
_cod_data_source_block basak13
_cod_database_code 8106084
_shelx_space_group_comment
;
;

loop_
_space_group_symop_operation_xyz
'x, y, z'
'-x, -y, -z'

loop_
_atom_site_label
_atom_site_type_symbol
_atom_site_fract_x
_atom_site_fract_y
_atom_site_fract_z
_atom_site_U_iso_or_equiv
_atom_site_adp_type
_atom_site_occupancy
_atom_site_symmetry_multiplicity
_atom_site_calc_flag
_atom_site_refinement_flags
_atom_site_disorder_assembly
_atom_site_disorder_group
C1 C -0.0486(4) 0.5847(3) 0.28544(10) 0.0414(5) Uani 1 1 d . . .
C2 C -0.1998(4) 0.4428(3) 0.31452(10) 0.0416(5) Uani 1 1 d . . .
C3 C -0.4125(4) 0.4952(3) 0.36158(10) 0.0437(5) Uani 1 1 d . . .
C4 C -0.4763(5) 0.6873(3) 0.37826(11) 0.0488(6) Uani 1 1 d . . .
H4 H -0.6198 0.7229 0.4090 0.059 Uiso 1 1 calc R . .
C5 C -0.3276(5) 0.8288(3) 0.34940(11) 0.0528(6) Uani 1 1 d . . .
H5 H -0.3722 0.9581 0.3609 0.063 Uiso 1 1 calc R . .
C6 C -0.1167(5) 0.7773(3) 0.30435(10) 0.0500(6) Uani 1 1 d . . .
H6 H -0.0164 0.8719 0.2859 0.060 Uiso 1 1 calc R . .
C7 C -0.7522(5) 0.3840(3) 0.43814(11) 0.0516(6) Uani 1 1 d . . .
H7A H -0.8995 0.4881 0.4231 0.062 Uiso 1 1 calc R . .
H7B H -0.6788 0.4261 0.4748 0.062 Uiso 1 1 calc R . .
C8 C -0.8560(5) 0.1955(4) 0.45762(12) 0.0664(7) Uani 1 1 d . . .
H8A H -0.7084 0.0936 0.4723 0.080 Uiso 1 1 calc R . .
H8B H -0.9290 0.1558 0.4210 0.080 Uiso 1 1 calc R . .
H8C H -0.9972 0.2162 0.4921 0.080 Uiso 1 1 calc R . .
C9 C 0.1799(5) 0.5306(3) 0.23893(10) 0.0466(6) Uani 1 1 d . . .
H9 H 0.2836 0.6252 0.2225 0.056 Uiso 1 1 calc R . .
C10 C 0.4725(4) 0.3035(3) 0.17547(10) 0.0458(6) Uani 1 1 d . . .
C11 C 0.5881(5) 0.4351(4) 0.13141(11) 0.0609(7) Uani 1 1 d . . .
H11 H 0.5124 0.5695 0.1289 0.073 Uiso 1 1 calc R . .
C12 C 0.8139(5) 0.3671(3) 0.09157(11) 0.0599(7) Uani 1 1 d . . .
H12 H 0.8913 0.4564 0.0625 0.072 Uiso 1 1 calc R . .
C13 C 0.9279(5) 0.1666(3) 0.09416(10) 0.0488(6) Uani 1 1 d . . .
C14 C 0.8084(5) 0.0359(3) 0.13666(11) 0.0537(6) Uani 1 1 d . . .
H14 H 0.8811 -0.0990 0.1382 0.064 Uiso 1 1 calc R . .
C15 C 0.5821(5) 0.1029(3) 0.17687(11) 0.0515(6) Uani 1 1 d . . .
H15 H 0.5024 0.0129 0.2051 0.062 Uiso 1 1 calc R . .
C16 C 1.1746(5) 0.0938(4) 0.05226(10) 0.0500(6) Uani 1 1 d . . .
N1 N 0.2443(4) 0.3570(3) 0.21973(8) 0.0471(5) Uani 1 1 d . . .
O1 O -0.1432(4) 0.2540(2) 0.29939(8) 0.0572(5) Uani 1 1 d D . .
O2 O -0.5430(3) 0.3452(2) 0.38719(7) 0.0551(5) Uani 1 1 d . . .
O3 O 1.2797(4) 0.2190(3) 0.01362(8) 0.0686(5) Uani 1 1 d . . .
O4 O 1.2701(4) -0.0897(3) 0.05632(9) 0.0663(5) Uani 1 1 d D . .
H1A H -0.013(5) 0.249(4) 0.2681(11) 0.089(10) Uiso 1 1 d D . .
H4A H 1.423(6) -0.129(6) 0.0302(18) 0.19(2) Uiso 1 1 d D . .

loop_
_atom_site_aniso_label
_atom_site_aniso_U_11
_atom_site_aniso_U_22
_atom_site_aniso_U_33
_atom_site_aniso_U_23
_atom_site_aniso_U_13
_atom_site_aniso_U_12
C1 0.0382(13) 0.0404(12) 0.0436(12) -0.0057(9) 0.0054(11) -0.0059(10)
C2 0.0404(13) 0.0366(12) 0.0466(12) -0.0091(9) 0.0043(11) -0.0054(10)
C3 0.0412(14) 0.0412(12) 0.0485(12) -0.0083(10) 0.0062(11) -0.0095(10)
C4 0.0473(14) 0.0441(13) 0.0516(13) -0.0106(10) 0.0132(11) -0.0043(11)
C5 0.0583(16) 0.0356(12) 0.0620(14) -0.0129(10) 0.0129(13) -0.0061(11)
C6 0.0540(16) 0.0369(12) 0.0583(14) -0.0053(10) 0.0124(13) -0.0132(11)
C7 0.0469(14) 0.0586(15) 0.0485(12) -0.0102(11) 0.0134(12) -0.0128(12)
C8 0.0650(18) 0.0654(16) 0.0677(16) -0.0025(13) 0.0198(14) -0.0231(14)
C9 0.0461(14) 0.0437(13) 0.0475(12) -0.0011(10) 0.0074(11) -0.0095(11)
C10 0.0404(14) 0.0521(14) 0.0413(12) -0.0074(10) 0.0054(11) -0.0024(11)
C11 0.0630(17) 0.0486(14) 0.0596(14) 0.0006(11) 0.0198(14) 0.0035(12)
C12 0.0604(17) 0.0519(14) 0.0576(14) 0.0023(11) 0.0215(13) -0.0028(12)
C13 0.0435(14) 0.0546(14) 0.0440(12) -0.0076(10) 0.0059(11) -0.0010(11)
C14 0.0517(15) 0.0466(13) 0.0566(14) -0.0089(11) 0.0079(13) 0.0024(11)
C15 0.0514(15) 0.0478(14) 0.0531(13) -0.0064(10) 0.0107(12) -0.0093(11)
C16 0.0448(15) 0.0563(15) 0.0449(13) -0.0094(11) 0.0031(12) 0.0002(12)
N1 0.0437(12) 0.0476(11) 0.0463(10) -0.0081(8) 0.0078(9) -0.0029(9)
O1 0.0621(12) 0.0392(9) 0.0698(11) -0.0180(8) 0.0235(10) -0.0138(8)
O2 0.0539(11) 0.0445(9) 0.0670(10) -0.0138(7) 0.0240(9) -0.0175(8)
O3 0.0616(12) 0.0671(11) 0.0653(10) 0.0020(9) 0.0213(9) 0.0003(9)
O4 0.0586(12) 0.0590(12) 0.0714(12) -0.0122(9) 0.0198(10) 0.0051(9)

loop_
_atom_type_symbol
_atom_type_description
_atom_type_scat_dispersion_real
_atom_type_scat_dispersion_imag
_atom_type_scat_source
C C 0.0033 0.0016 'International Tables Vol C Tables 4.2.6.8 and 6.1.1.4'
H H 0.0000 0.0000 'International Tables Vol C Tables 4.2.6.8 and 6.1.1.4'
N N 0.0061 0.0033 'International Tables Vol C Tables 4.2.6.8 and 6.1.1.4'
O O 0.0106 0.0060 'International Tables Vol C Tables 4.2.6.8 and 6.1.1.4'

loop_
_geom_angle_atom_site_label_1
_geom_angle_atom_site_label_2
_geom_angle_atom_site_label_3
_geom_angle
_geom_angle_site_symmetry_1
_geom_angle_site_symmetry_3
C6 C1 C2 118.73(19) . .
C6 C1 C9 120.57(19) . .
C2 C1 C9 120.65(19) . .
O1 C2 C3 118.06(18) . .
O1 C2 C1 121.96(19) . .
C3 C2 C1 119.97(19) . .
O2 C3 C4 125.3(2) . .
O2 C3 C2 115.03(18) . .
C4 C3 C2 119.64(19) . .
C3 C4 C5 120.6(2) . .
C3 C4 H4 119.7 . .
C5 C4 H4 119.7 . .
C6 C5 C4 120.0(2) . .
C6 C5 H5 120.0 . .
C4 C5 H5 120.0 . .
C5 C6 C1 121.1(2) . .
C5 C6 H6 119.5 . .
C1 C6 H6 119.5 . .
O2 C7 C8 107.27(18) . .
O2 C7 H7A 110.3 . .
C8 C7 H7A 110.3 . .
O2 C7 H7B 110.3 . .
C8 C7 H7B 110.3 . .
H7A C7 H7B 108.5 . .
C7 C8 H8A 109.5 . .
C7 C8 H8B 109.5 . .
H8A C8 H8B 109.5 . .
C7 C8 H8C 109.5 . .
H8A C8 H8C 109.5 . .
H8B C8 H8C 109.5 . .
N1 C9 C1 122.1(2) . .
N1 C9 H9 118.9 . .
C1 C9 H9 118.9 . .
C15 C10 C11 119.1(2) . .
C15 C10 N1 115.87(19) . .
C11 C10 N1 125.1(2) . .
C12 C11 C10 120.2(2) . .
C12 C11 H11 119.9 . .
C10 C11 H11 119.9 . .
C11 C12 C13 120.7(2) . .
C11 C12 H12 119.6 . .
C13 C12 H12 119.6 . .
C14 C13 C12 118.9(2) . .
C14 C13 C16 120.3(2) . .
C12 C13 C16 120.8(2) . .
C13 C14 C15 120.7(2) . .
C13 C14 H14 119.7 . .
C15 C14 H14 119.7 . .
C14 C15 C10 120.4(2) . .
C14 C15 H15 119.8 . .
C10 C15 H15 119.8 . .
O4 C16 O3 123.1(2) . .
O4 C16 C13 118.4(2) . .
O3 C16 C13 118.5(2) . .
C9 N1 C10 121.8(2) . .
C2 O1 H1A 105.8(19) . .
C3 O2 C7 118.42(17) . .
C16 O4 H4A 116(3) . .

loop_
_geom_bond_atom_site_label_1
_geom_bond_atom_site_label_2
_geom_bond_distance
_geom_bond_site_symmetry_2
C1 C6 1.398(3) .
C1 C2 1.406(3) .
C1 C9 1.445(3) .
C2 O1 1.345(2) .
C2 C3 1.398(3) .
C3 O2 1.366(2) .
C3 C4 1.378(3) .
C4 C5 1.395(3) .
C4 H4 0.9300 .
C5 C6 1.363(3) .
C5 H5 0.9300 .
C6 H6 0.9300 .
C7 O2 1.427(2) .
C7 C8 1.498(3) .
C7 H7A 0.9700 .
C7 H7B 0.9700 .
C8 H8A 0.9600 .
C8 H8B 0.9600 .
C8 H8C 0.9600 .
C9 N1 1.278(3) .
C9 H9 0.9300 .
C10 C15 1.386(3) .
C10 C11 1.388(3) .
C10 N1 1.414(3) .
C11 C12 1.373(3) .
C11 H11 0.9300 .
C12 C13 1.389(3) .
C12 H12 0.9300 .
C13 C14 1.376(3) .
C13 C16 1.479(3) .
C14 C15 1.377(3) .
C14 H14 0.9300 .
C15 H15 0.9300 .
C16 O4 1.261(3) .
C16 O3 1.273(3) .
O1 H1A 0.874(17) .
O4 H4A 0.909(19) .

loop_
_geom_hbond_atom_site_label_D
_geom_hbond_atom_site_label_H
_geom_hbond_atom_site_label_A
_geom_hbond_distance_DH
_geom_hbond_distance_HA
_geom_hbond_distance_DA
_geom_hbond_angle_DHA
_geom_hbond_site_symmetry_A
O1 H1A N1 0.874(17) 1.79(2) 2.588(2) 151(3) .
O4 H4A O3 0.909(19) 1.71(2) 2.621(2) 175(4) 2_855

loop_
_geom_torsion_atom_site_label_1
_geom_torsion_atom_site_label_2
_geom_torsion_atom_site_label_3
_geom_torsion_atom_site_label_4
_geom_torsion
_geom_torsion_site_symmetry_1
_geom_torsion_site_symmetry_2
_geom_torsion_site_symmetry_3
_geom_torsion_site_symmetry_4
C6 C1 C2 O1 -179.0(2) . . . .
C9 C1 C2 O1 -1.6(3) . . . .
C6 C1 C2 C3 -0.3(3) . . . .
C9 C1 C2 C3 177.1(2) . . . .
O1 C2 C3 O2 -0.4(3) . . . .
C1 C2 C3 O2 -179.14(19) . . . .
O1 C2 C3 C4 -180.0(2) . . . .
C1 C2 C3 C4 1.3(3) . . . .
O2 C3 C4 C5 179.4(2) . . . .
C2 C3 C4 C5 -1.1(3) . . . .
C3 C4 C5 C6 -0.1(3) . . . .
C4 C5 C6 C1 1.1(3) . . . .
C2 C1 C6 C5 -0.9(3) . . . .
C9 C1 C6 C5 -178.3(2) . . . .
C6 C1 C9 N1 -178.7(2) . . . .
C2 C1 C9 N1 4.0(3) . . . .
C15 C10 C11 C12 -2.4(4) . . . .
N1 C10 C11 C12 178.6(2) . . . .
C10 C11 C12 C13 0.7(4) . . . .
C11 C12 C13 C14 1.0(4) . . . .
C11 C12 C13 C16 -178.7(2) . . . .
C12 C13 C14 C15 -1.1(4) . . . .
C16 C13 C14 C15 178.6(2) . . . .
C13 C14 C15 C10 -0.5(4) . . . .
C11 C10 C15 C14 2.3(4) . . . .
N1 C10 C15 C14 -178.6(2) . . . .
C14 C13 C16 O4 0.4(3) . . . .
C12 C13 C16 O4 -179.9(2) . . . .
C14 C13 C16 O3 -179.9(2) . . . .
C12 C13 C16 O3 -0.2(3) . . . .
C1 C9 N1 C10 -178.33(18) . . . .
C15 C10 N1 C9 156.7(2) . . . .
C11 C10 N1 C9 -24.3(3) . . . .
C4 C3 O2 C7 -3.9(3) . . . .
C2 C3 O2 C7 176.5(2) . . . .
C8 C7 O2 C3 -179.1(2) . . . .
